data_4028969
loop_
_publ_author_name
'Pavlovskaya, Tatyana L.'
'Yaremenko, Fedor G.'
'Lipson, Victoria V.'
'Shishkina, Svetlana V.'
'Shishkin, Oleg V.'
'Musatov, Vladimir I.'
'Karpenko, Alexander S.'

_publ_section_title
;
 The regioselective synthesis of spirooxindolo pyrrolidines and
 pyrrolizidines via three-component reactions of acrylamides and
 aroylacrylic acids with isatins and \a-amino acids.
;
_journal_name_full 'Beilstein journal of organic chemistry'
_journal_page_first 117
_journal_page_last 126
_journal_paper_doi 10.3762/bjoc.10.8
_journal_volume 10
_journal_year 2014
_chemical_formula_moiety 'C20 H15 Br Cl2 N2 O4, C H4 O'
_chemical_formula_sum 'C21 H19 Br Cl2 N2 O5'
_chemical_formula_weight 530.19
_chemical_name_systematic
; 
 ? 
;
_space_group_IT_number 2
_symmetry_cell_setting triclinic
_symmetry_space_group_name_Hall '-P 1'
_symmetry_space_group_name_H-M 'P -1'
_atom_sites_solution_hydrogens difmap
_atom_sites_solution_primary direct
_atom_sites_solution_secondary difmap
_audit_creation_method SHELXL-97
_cell_angle_alpha 75.858(5)
_cell_angle_beta 84.297(5)
_cell_angle_gamma 76.237(5)
_cell_formula_units_Z 2
_cell_length_a 8.8751(7)
_cell_length_b 10.5764(9)
_cell_length_c 12.3519(10)
_cell_measurement_reflns_used 9455
_cell_measurement_temperature 466(2)
_cell_measurement_theta_max 32.1
_cell_measurement_theta_min 2.9
_cell_volume 1090.96(16)
_computing_cell_refinement
;
CrysAlis RED, Oxford Diffraction Ltd.,
Version 1.171.27p5 beta (release 01-04-2005 CrysAlis171 .NET)
(compiled Apr  1 2005,17:53:34)
;
_computing_data_collection
;
CrysAlis CCD, Oxford Diffraction Ltd.,
Version 1.171.27p5 beta (release 01-04-2005 CrysAlis171 .NET)
(compiled Apr  1 2005,17:53:34)
;
_computing_data_reduction
;
CrysAlis RED, Oxford Diffraction Ltd.,
Version 1.171.27p5 beta (release 01-04-2005 CrysAlis171 .NET)
(compiled Apr  1 2005,17:53:34)
;
_computing_molecular_graphics 'XP (Siemens, 1998)'
_computing_publication_material 'SHELXTL (Sheldrick, 1998)'
_computing_structure_refinement 'SHELXTL (Sheldrick, 1998)'
_computing_structure_solution 'SHELXTL (Sheldrick, 1998)'
_diffrn_ambient_temperature 466(2)
_diffrn_detector_area_resol_mean 16.1827
_diffrn_measured_fraction_theta_full 0.989
_diffrn_measured_fraction_theta_max 0.989
_diffrn_measurement_device_type Xcalibur"3
_diffrn_measurement_method \w-scans
_diffrn_radiation_monochromator graphite
_diffrn_radiation_source 'Enhance (Mo) X-ray Source'
_diffrn_radiation_type MoK\a
_diffrn_radiation_wavelength 0.71073
_diffrn_reflns_av_R_equivalents 0.0430
_diffrn_reflns_av_sigmaI/netI 0.0499
_diffrn_reflns_limit_h_max 10
_diffrn_reflns_limit_h_min -10
_diffrn_reflns_limit_k_max 12
_diffrn_reflns_limit_k_min -12
_diffrn_reflns_limit_l_max 14
_diffrn_reflns_limit_l_min -14
_diffrn_reflns_number 15210
_diffrn_reflns_theta_full 25.00
_diffrn_reflns_theta_max 25.00
_diffrn_reflns_theta_min 1.70
_exptl_absorpt_coefficient_mu 2.165
_exptl_absorpt_correction_T_max 0.6713
_exptl_absorpt_correction_T_min 0.5628
_exptl_absorpt_correction_type multi-scan
_exptl_crystal_colour colourless
_exptl_crystal_density_diffrn 1.614
_exptl_crystal_density_method 'not measured'
_exptl_crystal_description block
_exptl_crystal_F_000 536
_exptl_crystal_size_max 0.30
_exptl_crystal_size_mid 0.20
_exptl_crystal_size_min 0.20
_refine_diff_density_max 0.493
_refine_diff_density_min -0.493
_refine_diff_density_rms 0.056
_refine_ls_extinction_method none
_refine_ls_goodness_of_fit_ref 1.055
_refine_ls_hydrogen_treatment constr
_refine_ls_matrix_type full
_refine_ls_number_parameters 284
_refine_ls_number_reflns 3801
_refine_ls_number_restraints 0
_refine_ls_restrained_S_all 1.055
_refine_ls_R_factor_all 0.0820
_refine_ls_R_factor_gt 0.0430
_refine_ls_shift/su_max 0.001
_refine_ls_shift/su_mean 0.000
_refine_ls_structure_factor_coef Fsqd
_refine_ls_weighting_details 'calc w=1/[\s^2^(Fo^2^)+(0.0528P)^2^+0.1236P] where P=(Fo^2^+2Fc^2^)/3'
_refine_ls_weighting_scheme calc
_refine_ls_wR_factor_gt 0.1012
_refine_ls_wR_factor_ref 0.1103
_reflns_number_gt 2435
_reflns_number_total 3801
_reflns_threshold_expression >2sigma(I)
_cod_data_source_file 1860-5397-10-8-S4.cif
_cod_data_source_block experimental
_cod_original_cell_volume 1090.96(15)
_cod_original_sg_symbol_H-M P-1
_cod_database_code 4028969

loop_
_symmetry_equiv_pos_as_xyz
'x, y, z'
'-x, -y, -z'

loop_
_atom_site_label
_atom_site_type_symbol
_atom_site_fract_x
_atom_site_fract_y
_atom_site_fract_z
_atom_site_U_iso_or_equiv
_atom_site_adp_type
_atom_site_occupancy
_atom_site_symmetry_multiplicity
_atom_site_calc_flag
_atom_site_refinement_flags
Br1 Br 0.84201(6) 0.29747(5) 0.91508(4) 0.0912(2) Uani 1 1 d .
Cl1 Cl 0.72426(12) 0.91348(12) 1.02543(9) 0.0803(4) Uani 1 1 d .
Cl2 Cl 0.61990(14) 0.63795(13) 1.09429(8) 0.0852(4) Uani 1 1 d .
O1 O 0.7071(2) 0.9108(2) 0.4247(2) 0.0505(6) Uani 1 1 d .
O2 O 0.1705(2) 0.8714(2) 0.5173(2) 0.0535(6) Uani 1 1 d .
O3 O 0.2167(3) 0.8053(3) 0.3589(2) 0.0660(8) Uani 1 1 d .
H3O H 0.1288 0.8510 0.3469 0.099 Uiso 1 1 calc R
O4 O 0.3585(3) 0.6365(2) 0.72939(18) 0.0523(6) Uani 1 1 d .
N1 N 0.8572(3) 0.8091(3) 0.5757(2) 0.0436(7) Uani 1 1 d .
H1N H 0.9154 0.8655 0.5677 0.052 Uiso 1 1 calc R
N2 N 0.6646(3) 0.6245(2) 0.4672(2) 0.0333(6) Uani 1 1 d .
C1 C 0.8700(3) 0.6932(3) 0.6616(3) 0.0382(8) Uani 1 1 d .
C2 C 0.9706(4) 0.6480(4) 0.7480(3) 0.0520(9) Uani 1 1 d .
H2 H 1.0434 0.6954 0.7554 0.062 Uiso 1 1 calc R
C3 C 0.9592(4) 0.5302(4) 0.8232(3) 0.0572(10) Uani 1 1 d .
H3 H 1.0235 0.4985 0.8835 0.069 Uiso 1 1 calc R
C4 C 0.8545(4) 0.4589(3) 0.8101(3) 0.0484(9) Uani 1 1 d .
C5 C 0.7551(3) 0.5033(3) 0.7216(3) 0.0395(8) Uani 1 1 d .
H5 H 0.6863 0.4534 0.7120 0.047 Uiso 1 1 calc R
C6 C 0.7619(3) 0.6228(3) 0.6491(2) 0.0319(7) Uani 1 1 d .
C7 C 0.6646(3) 0.7018(3) 0.5500(2) 0.0291(7) Uani 1 1 d .
C8 C 0.7432(3) 0.8215(3) 0.5076(3) 0.0344(7) Uani 1 1 d .
C9 C 0.4868(3) 0.7578(3) 0.5750(2) 0.0265(6) Uani 1 1 d .
H9 H 0.4662 0.8556 0.5534 0.032 Uiso 1 1 calc R
C10 C 0.4041(3) 0.7095(3) 0.4946(2) 0.0301(7) Uani 1 1 d .
H10 H 0.3809 0.6235 0.5340 0.036 Uiso 1 1 calc R
C11 C 0.5254(3) 0.6842(3) 0.4032(3) 0.0349(7) Uani 1 1 d .
H11B H 0.5023 0.6230 0.3634 0.042 Uiso 1 1 calc R
H11A H 0.5353 0.7667 0.3505 0.042 Uiso 1 1 calc R
C12 C 0.8067(4) 0.6006(4) 0.3993(3) 0.0549(10) Uani 1 1 d .
H12C H 0.8919 0.5560 0.4469 0.082 Uiso 1 1 calc R
H12B H 0.8256 0.6844 0.3559 0.082 Uiso 1 1 calc R
H12A H 0.7968 0.5456 0.3502 0.082 Uiso 1 1 calc R
C13 C 0.2532(3) 0.8044(3) 0.4586(3) 0.0338(7) Uani 1 1 d .
C14 C 0.4394(3) 0.7175(3) 0.6971(3) 0.0338(7) Uani 1 1 d .
C15 C 0.5010(3) 0.7742(3) 0.7783(2) 0.0352(7) Uani 1 1 d .
C16 C 0.5475(3) 0.8956(3) 0.7486(3) 0.0409(8) Uani 1 1 d .
H16 H 0.5338 0.9482 0.6765 0.049 Uiso 1 1 calc R
C17 C 0.6137(4) 0.9374(3) 0.8259(3) 0.0497(9) Uani 1 1 d .
H17 H 0.6428 1.0192 0.8062 0.060 Uiso 1 1 calc R
C18 C 0.6368(4) 0.8600(4) 0.9311(3) 0.0479(9) Uani 1 1 d .
C19 C 0.5895(4) 0.7406(4) 0.9626(3) 0.0490(9) Uani 1 1 d .
C20 C 0.5201(4) 0.6991(3) 0.8860(3) 0.0453(8) Uani 1 1 d .
H20 H 0.4861 0.6196 0.9075 0.054 Uiso 1 1 calc R
O1S O -0.0300(3) 0.9994(3) 0.3012(2) 0.0668(7) Uani 1 1 d .
H1OS H -0.0919 0.9622 0.3432 0.100 Uiso 1 1 calc R
C1S C -0.0773(5) 1.0311(5) 0.1930(3) 0.0816(14) Uani 1 1 d .
H1SC H -0.1359 1.1218 0.1754 0.122 Uiso 1 1 calc R
H1SB H -0.1411 0.9722 0.1857 0.122 Uiso 1 1 calc R
H1SA H 0.0121 1.0213 0.1426 0.122 Uiso 1 1 calc R

loop_
_atom_site_aniso_label
_atom_site_aniso_U_11
_atom_site_aniso_U_22
_atom_site_aniso_U_33
_atom_site_aniso_U_23
_atom_site_aniso_U_13
_atom_site_aniso_U_12
Br1 0.0945(4) 0.0788(3) 0.0652(3) 0.0256(2) -0.0179(3) 0.0110(3)
Cl1 0.0752(7) 0.1161(9) 0.0657(7) -0.0442(7) -0.0194(6) -0.0215(6)
Cl2 0.0968(8) 0.1168(9) 0.0381(6) 0.0077(6) -0.0250(6) -0.0332(7)
O1 0.0467(14) 0.0417(13) 0.0581(16) 0.0051(13) -0.0034(12) -0.0165(11)
O2 0.0325(13) 0.0643(16) 0.0665(17) -0.0310(15) -0.0137(12) 0.0049(12)
O3 0.0468(15) 0.094(2) 0.0469(16) -0.0224(15) -0.0248(12) 0.0200(14)
O4 0.0510(14) 0.0702(16) 0.0379(14) 0.0005(12) -0.0042(11) -0.0300(13)
N1 0.0336(15) 0.0448(16) 0.0578(19) -0.0121(15) -0.0034(13) -0.0179(12)
N2 0.0287(13) 0.0324(13) 0.0375(15) -0.0115(12) -0.0065(12) 0.0011(11)
C1 0.0253(16) 0.0479(19) 0.043(2) -0.0167(17) -0.0025(15) -0.0032(14)
C2 0.0301(18) 0.077(3) 0.054(2) -0.028(2) -0.0097(17) -0.0060(18)
C3 0.038(2) 0.083(3) 0.043(2) -0.019(2) -0.0173(17) 0.014(2)
C4 0.0386(19) 0.053(2) 0.038(2) -0.0020(17) -0.0079(16) 0.0129(17)
C5 0.0337(17) 0.0366(18) 0.043(2) -0.0058(16) -0.0072(15) 0.0020(14)
C6 0.0247(15) 0.0345(17) 0.0346(18) -0.0096(15) -0.0038(13) 0.0001(13)
C7 0.0258(15) 0.0285(15) 0.0322(17) -0.0047(14) -0.0043(13) -0.0057(13)
C8 0.0248(16) 0.0357(18) 0.042(2) -0.0095(16) 0.0023(15) -0.0064(14)
C9 0.0232(14) 0.0252(14) 0.0294(17) -0.0036(13) -0.0028(12) -0.0043(12)
C10 0.0284(16) 0.0283(15) 0.0328(18) -0.0023(14) -0.0070(14) -0.0069(13)
C11 0.0336(17) 0.0366(17) 0.0347(18) -0.0101(14) -0.0064(15) -0.0040(14)
C12 0.039(2) 0.069(2) 0.056(2) -0.028(2) 0.0000(18) 0.0017(17)
C13 0.0280(17) 0.0334(17) 0.040(2) -0.0029(16) -0.0101(16) -0.0090(14)
C14 0.0256(15) 0.0382(17) 0.0342(19) -0.0019(15) -0.0033(14) -0.0061(14)
C15 0.0269(16) 0.0468(19) 0.0284(18) -0.0104(15) -0.0021(13) 0.0012(14)
C16 0.0415(18) 0.0426(19) 0.0364(19) -0.0105(16) -0.0074(15) -0.0010(15)
C17 0.049(2) 0.050(2) 0.052(2) -0.0189(19) -0.0090(18) -0.0050(17)
C18 0.0361(18) 0.065(2) 0.046(2) -0.026(2) -0.0070(16) -0.0031(17)
C19 0.043(2) 0.067(2) 0.032(2) -0.0077(18) -0.0044(16) -0.0042(18)
C20 0.0401(18) 0.059(2) 0.034(2) -0.0042(17) -0.0055(16) -0.0100(16)
O1S 0.0410(14) 0.092(2) 0.0503(17) 0.0046(15) -0.0075(12) -0.0017(13)
C1S 0.074(3) 0.109(4) 0.054(3) -0.024(3) -0.020(2) 0.009(3)

loop_
_atom_type_symbol
_atom_type_description
_atom_type_scat_dispersion_real
_atom_type_scat_dispersion_imag
_atom_type_scat_source
C C 0.0033 0.0016 'International Tables Vol C Tables 4.2.6.8 and 6.1.1.4'
H H 0.0000 0.0000 'International Tables Vol C Tables 4.2.6.8 and 6.1.1.4'
N N 0.0061 0.0033 'International Tables Vol C Tables 4.2.6.8 and 6.1.1.4'
O O 0.0106 0.0060 'International Tables Vol C Tables 4.2.6.8 and 6.1.1.4'
Cl Cl 0.1484 0.1585 'International Tables Vol C Tables 4.2.6.8 and 6.1.1.4'
Br Br -0.2901 2.4595 'International Tables Vol C Tables 4.2.6.8 and 6.1.1.4'

loop_
_geom_angle_atom_site_label_1
_geom_angle_atom_site_label_2
_geom_angle_atom_site_label_3
_geom_angle
C8 N1 C1 111.8(2)
C12 N2 C7 115.9(2)
C12 N2 C11 114.2(2)
C7 N2 C11 108.1(2)
C2 C1 C6 121.8(3)
C2 C1 N1 128.7(3)
C6 C1 N1 109.5(2)
C3 C2 C1 117.6(3)
C4 C3 C2 120.9(3)
C3 C4 C5 121.4(3)
C3 C4 Br1 119.7(3)
C5 C4 Br1 118.9(3)
C6 C5 C4 118.0(3)
C5 C6 C1 120.3(3)
C5 C6 C7 130.9(2)
C1 C6 C7 108.8(2)
N2 C7 C6 112.9(2)
N2 C7 C8 114.0(2)
C6 C7 C8 101.1(2)
N2 C7 C9 103.6(2)
C6 C7 C9 117.2(2)
C8 C7 C9 108.4(2)
O1 C8 N1 126.5(3)
O1 C8 C7 124.8(2)
N1 C8 C7 108.7(3)
C14 C9 C10 115.6(2)
C14 C9 C7 112.6(2)
C10 C9 C7 104.1(2)
C13 C10 C11 116.5(2)
C13 C10 C9 112.3(2)
C11 C10 C9 104.1(2)
N2 C11 C10 101.4(2)
O2 C13 O3 122.6(3)
O2 C13 C10 123.7(3)
O3 C13 C10 113.7(3)
O4 C14 C15 120.5(3)
O4 C14 C9 121.1(3)
C15 C14 C9 118.4(2)
C20 C15 C16 118.9(3)
C20 C15 C14 117.9(3)
C16 C15 C14 123.1(3)
C17 C16 C15 120.0(3)
C18 C17 C16 120.5(3)
C17 C18 C19 120.4(3)
C17 C18 Cl1 119.4(3)
C19 C18 Cl1 120.2(3)
C18 C19 C20 119.5(3)
C18 C19 Cl2 121.8(3)
C20 C19 Cl2 118.7(3)
C15 C20 C19 120.7(3)

loop_
_geom_bond_atom_site_label_1
_geom_bond_atom_site_label_2
_geom_bond_distance
Br1 C4 1.894(3)
Cl1 C18 1.730(3)
Cl2 C19 1.727(3)
O1 C8 1.222(4)
O2 C13 1.210(4)
O3 C13 1.301(4)
O4 C14 1.215(3)
N1 C8 1.343(4)
N1 C1 1.401(4)
N2 C12 1.449(4)
N2 C7 1.456(4)
N2 C11 1.459(4)
C1 C2 1.379(4)
C1 C6 1.387(4)
C2 C3 1.379(5)
C3 C4 1.371(5)
C4 C5 1.392(4)
C5 C6 1.369(4)
C6 C7 1.519(4)
C7 C8 1.545(4)
C7 C9 1.576(4)
C9 C14 1.509(4)
C9 C10 1.535(4)
C10 C13 1.503(4)
C10 C11 1.508(4)
C14 C15 1.492(4)
C15 C20 1.376(4)
C15 C16 1.395(4)
C16 C17 1.377(4)
C17 C18 1.361(5)
C18 C19 1.379(5)
C19 C20 1.384(5)
O1S C1S 1.378(4)

loop_
_geom_hbond_atom_site_label_D
_geom_hbond_atom_site_label_H
_geom_hbond_atom_site_label_A
_geom_hbond_distance_DH
_geom_hbond_distance_HA
_geom_hbond_distance_DA
_geom_hbond_angle_DHA
_geom_hbond_site_symmetry_A
O3 H3O O1S 0.82 1.86 2.641(3) 159.9 .
N1 H1N O2 0.86 2.30 2.988(3) 137.2 1_655
O1S H1OS O1 0.82 2.08 2.878(3) 164.2 1_455

loop_
_geom_torsion_atom_site_label_1
_geom_torsion_atom_site_label_2
_geom_torsion_atom_site_label_3
_geom_torsion_atom_site_label_4
_geom_torsion
C8 N1 C1 C2 -178.7(3)
C8 N1 C1 C6 1.4(4)
C6 C1 C2 C3 -0.6(5)
N1 C1 C2 C3 179.5(3)
C1 C2 C3 C4 1.8(5)
C2 C3 C4 C5 -0.6(5)
C2 C3 C4 Br1 -179.9(3)
C3 C4 C5 C6 -1.8(5)
Br1 C4 C5 C6 177.5(2)
C4 C5 C6 C1 2.9(4)
C4 C5 C6 C7 -175.9(3)
C2 C1 C6 C5 -1.8(5)
N1 C1 C6 C5 178.1(3)
C2 C1 C6 C7 177.3(3)
N1 C1 C6 C7 -2.8(3)
C12 N2 C7 C6 -73.4(3)
C11 N2 C7 C6 157.0(2)
C12 N2 C7 C8 41.2(3)
C11 N2 C7 C8 -88.4(3)
C12 N2 C7 C9 158.8(2)
C11 N2 C7 C9 29.2(3)
C5 C6 C7 N2 -55.9(4)
C1 C6 C7 N2 125.1(3)
C5 C6 C7 C8 -178.1(3)
C1 C6 C7 C8 2.9(3)
C5 C6 C7 C9 64.4(4)
C1 C6 C7 C9 -114.6(3)
C1 N1 C8 O1 -178.6(3)
C1 N1 C8 C7 0.6(3)
N2 C7 C8 O1 55.7(4)
C6 C7 C8 O1 177.1(3)
C9 C7 C8 O1 -59.2(4)
N2 C7 C8 N1 -123.5(3)
C6 C7 C8 N1 -2.1(3)
C9 C7 C8 N1 121.6(3)
N2 C7 C9 C14 122.7(2)
C6 C7 C9 C14 -2.4(3)
C8 C7 C9 C14 -115.9(3)
N2 C7 C9 C10 -3.2(3)
C6 C7 C9 C10 -128.3(2)
C8 C7 C9 C10 118.2(2)
C14 C9 C10 C13 86.8(3)
C7 C9 C10 C13 -149.2(2)
C14 C9 C10 C11 -146.3(2)
C7 C9 C10 C11 -22.3(3)
C12 N2 C11 C10 -174.2(2)
C7 N2 C11 C10 -43.7(3)
C13 C10 C11 N2 163.8(2)
C9 C10 C11 N2 39.5(3)
C11 C10 C13 O2 -152.1(3)
C9 C10 C13 O2 -32.1(4)
C11 C10 C13 O3 29.8(4)
C9 C10 C13 O3 149.7(3)
C10 C9 C14 O4 10.2(4)
C7 C9 C14 O4 -109.2(3)
C10 C9 C14 C15 -172.9(2)
C7 C9 C14 C15 67.7(3)
O4 C14 C15 C20 25.9(4)
C9 C14 C15 C20 -151.0(3)
O4 C14 C15 C16 -157.6(3)
C9 C14 C15 C16 25.4(4)
C20 C15 C16 C17 1.1(5)
C14 C15 C16 C17 -175.3(3)
C15 C16 C17 C18 1.2(5)
C16 C17 C18 C19 -2.2(5)
C16 C17 C18 Cl1 178.5(2)
C17 C18 C19 C20 0.9(5)
Cl1 C18 C19 C20 -179.8(3)
C17 C18 C19 Cl2 178.7(3)
Cl1 C18 C19 Cl2 -2.0(4)
C16 C15 C20 C19 -2.3(5)
C14 C15 C20 C19 174.2(3)
C18 C19 C20 C15 1.4(5)
Cl2 C19 C20 C15 -176.5(3)
